data_4071079
loop_
_publ_author_name
'Alvarez, M. Angeles'
'Garc\'ia, M. Esther'
'Gonz\'alez, Roc\'io'
'Ruiz, Miguel A.'

_publ_section_title
;
 Nucleophilic and Electrophilic Behavior of the Phosphinidene-Bridged
 Complex [Fe2(\h5-C5H5)2(\m-PCy)(\m-CO)(CO)2]
;
_journal_issue 6
_journal_name_full Organometallics
_journal_page_first 1037
_journal_paper_doi 10.1021/om701238f
_journal_volume 27
_journal_year 2008
_chemical_compound_source 'synthesis as described'
_chemical_formula_moiety 'C28 H29 Fe2 O3 P1'
_chemical_formula_sum 'C28 H29 Fe2 O3 P'
_chemical_formula_weight 556.18
_chemical_name_systematic
;
 ?
;
_space_group_IT_number 2
_symmetry_cell_setting triclinic
_symmetry_Int_Tables_number 2
_symmetry_space_group_name_Hall '-P 1'
_symmetry_space_group_name_H-M 'P -1'
_atom_sites_solution_hydrogens geom
_atom_sites_solution_primary direct
_atom_sites_solution_secondary difmap
_audit_conform_dict_location ftp://ftp.iucr.org/pub/cif_core.dic
_audit_conform_dict_name cif_core.dic
_audit_conform_dict_version 2.2
_audit_creation_method 'WinGX routine CIF_UPDATE'
_cell_angle_alpha 105.131(4)
_cell_angle_beta 100.907(4)
_cell_angle_gamma 106.022(4)
_cell_formula_units_Z 2
_cell_length_a 8.7611(19)
_cell_length_b 12.321(3)
_cell_length_c 12.427(3)
_cell_measurement_reflns_used 1381
_cell_measurement_temperature 120.0(1)
_cell_measurement_theta_max 26.25
_cell_measurement_theta_min 2.64
_cell_measurement_wavelength 0.71073
_cell_volume 1194.3(5)
_computing_cell_refinement 'Brucker Smart'
_computing_data_collection 'Brucker Smart'
_computing_data_reduction 'Brucker Smart'
_computing_molecular_graphics 'Ortep-3 for Windows (Farrugia, 1997)'
_computing_publication_material 'WinGX publication routines (Farrugia, 1999)'
_computing_structure_refinement 'SHELXL-97 (Sheldrick, 1997)'
_computing_structure_solution 'DIRDIF (1999)'
_diffrn_ambient_temperature 120(2)
_diffrn_measured_fraction_theta_full 0.994
_diffrn_measured_fraction_theta_max 0.994
_diffrn_measurement_device_type 'Smart-CCD-1000 BRUKER'
_diffrn_measurement_method 'omega scans'
_diffrn_radiation_monochromator graphite
_diffrn_radiation_probe x-ray
_diffrn_radiation_source 'fine-focus sealed tube'
_diffrn_radiation_type MoK\a
_diffrn_radiation_wavelength 0.71073
_diffrn_reflns_av_R_equivalents 0.0371
_diffrn_reflns_av_unetI/netI 0.0423
_diffrn_reflns_limit_h_max 10
_diffrn_reflns_limit_h_min -10
_diffrn_reflns_limit_k_max 14
_diffrn_reflns_limit_k_min -15
_diffrn_reflns_limit_l_max 15
_diffrn_reflns_limit_l_min 0
_diffrn_reflns_number 13483
_diffrn_reflns_theta_full 26.41
_diffrn_reflns_theta_max 26.41
_diffrn_reflns_theta_min 1.77
_exptl_absorpt_coefficient_mu 1.311
_exptl_absorpt_correction_T_max 1
_exptl_absorpt_correction_T_min 0.698775
_exptl_absorpt_correction_type multi-scan
_exptl_absorpt_process_details 'BRUKER Sadabs'
_exptl_crystal_colour green
_exptl_crystal_density_diffrn 1.547
_exptl_crystal_density_method 'not measured'
_exptl_crystal_description plate
_exptl_crystal_F_000 576
_exptl_crystal_size_max 0.3
_exptl_crystal_size_mid 0.22
_exptl_crystal_size_min 0.08
_refine_diff_density_max 1.426
_refine_diff_density_min -0.387
_refine_diff_density_rms 0.086
_refine_ls_extinction_method none
_refine_ls_goodness_of_fit_ref 1.055
_refine_ls_hydrogen_treatment mixed
_refine_ls_matrix_type full
_refine_ls_number_parameters 316
_refine_ls_number_reflns 4862
_refine_ls_number_restraints 0
_refine_ls_restrained_S_all 1.055
_refine_ls_R_factor_all 0.0523
_refine_ls_R_factor_gt 0.0369
_refine_ls_shift/su_max 0
_refine_ls_shift/su_mean 0
_refine_ls_structure_factor_coef Fsqd
_refine_ls_weighting_details 'calc w=1/[\s^2^(Fo^2^)+(0.0547P)^2^+0.3574P] where P=(Fo^2^+2Fc^2^)/3'
_refine_ls_weighting_scheme calc
_refine_ls_wR_factor_gt 0.0925
_refine_ls_wR_factor_ref 0.098
_reflns_number_gt 3787
_reflns_number_total 4862
_reflns_threshold_expression >2sigma(I)
_cod_data_source_file om701238f-file004.cif
_cod_data_source_block compound2
_cod_depositor_comments
;
The following automatic conversions were performed:
'_diffrn_radiation_monochromador' tag replaced with
'_diffrn_radiation_monochromator'.

Automatic conversion script
Id: cif_correct_tags 1440 2010-10-19 06:21:57Z saulius 
;
_cod_database_code 4071079

loop_
_symmetry_equiv_pos_as_xyz
'x, y, z'
'-x, -y, -z'

loop_
_atom_site_label
_atom_site_type_symbol
_atom_site_fract_x
_atom_site_fract_y
_atom_site_fract_z
_atom_site_U_iso_or_equiv
_atom_site_adp_type
_atom_site_occupancy
_atom_site_symmetry_multiplicity
_atom_site_calc_flag
_atom_site_refinement_flags
Fe1 Fe 0.12072(5) 0.23285(3) 0.42237(3) 0.01402(11) Uani 1 1 d .
Fe2 Fe -0.10648(5) 0.24061(3) 0.24789(3) 0.01482(11) Uani 1 1 d .
P1 P 0.16169(8) 0.14147(6) 0.26221(6) 0.01340(16) Uani 1 1 d .
O1 O -0.1352(2) 0.03077(18) 0.43200(18) 0.0238(5) Uani 1 1 d .
O2 O -0.2667(3) 0.28834(18) 0.43050(18) 0.0272(5) Uani 1 1 d .
O3 O 0.0691(3) 0.49447(18) 0.30344(18) 0.0274(5) Uani 1 1 d .
C1 C -0.0331(3) 0.1085(3) 0.4240(2) 0.0184(6) Uani 1 1 d .
C2 C -0.2016(3) 0.2684(2) 0.3595(2) 0.0187(6) Uani 1 1 d .
C3 C 0.0009(3) 0.3941(3) 0.2830(2) 0.0196(6) Uani 1 1 d .
C4 C 0.1617(4) 0.3253(3) 0.5976(2) 0.0256(7) Uani 1 1 d .
H4 H 0.0859 0.3101 0.6398 0.031 Uiso 1 1 calc R
C5 C 0.2835(4) 0.2692(3) 0.5841(2) 0.0258(7) Uani 1 1 d .
H5 H 0.3008 0.2111 0.615 0.031 Uiso 1 1 calc R
C6 C 0.3718(3) 0.3194(3) 0.5147(2) 0.0237(7) Uani 1 1 d .
H6 H 0.4595 0.3004 0.4926 0.028 Uiso 1 1 calc R
C7 C 0.3054(4) 0.4032(2) 0.4842(2) 0.0216(6) Uani 1 1 d .
H7 H 0.3406 0.4478 0.438 0.026 Uiso 1 1 calc R
C8 C 0.1763(4) 0.4071(3) 0.5361(2) 0.0220(6) Uani 1 1 d .
H8 H 0.1121 0.4553 0.5308 0.026 Uiso 1 1 calc R
C9 C -0.0298(3) 0.1099(2) 0.1537(2) 0.0165(6) Uani 1 1 d .
C10 C -0.1886(3) 0.0559(2) 0.1689(2) 0.0178(6) Uani 1 1 d .
H10 H -0.2114 0.0016 0.2084 0.021 Uiso 1 1 calc R
C11 C -0.3043(4) 0.0989(3) 0.1140(2) 0.0206(6) Uani 1 1 d .
H11 H -0.4161 0.0771 0.1104 0.025 Uiso 1 1 calc R
C12 C -0.2203(4) 0.1810(3) 0.0655(2) 0.0216(6) Uani 1 1 d .
H12 H -0.267 0.2231 0.025 0.026 Uiso 1 1 calc R
C13 C -0.0539(3) 0.1876(3) 0.0892(2) 0.0184(6) Uani 1 1 d .
H13 H 0.0278 0.235 0.0666 0.022 Uiso 1 1 calc R
C14 C 0.2151(3) 0.0032(2) 0.2394(2) 0.0159(6) Uani 1 1 d .
H14 H 0.2413 -0.0148 0.1649 0.019 Uiso 1 1 calc R
C15 C 0.3715(4) 0.0279(3) 0.3349(3) 0.0224(6) Uani 1 1 d .
H15A H 0.4605 0.0939 0.3326 0.027 Uiso 1 1 calc R
H15B H 0.3509 0.0514 0.4101 0.027 Uiso 1 1 calc R
C16 C 0.4248(4) -0.0818(3) 0.3209(3) 0.0279(7) Uani 1 1 d .
H16A H 0.4569 -0.1004 0.2496 0.033 Uiso 1 1 calc R
H16B H 0.52 -0.0645 0.3852 0.033 Uiso 1 1 calc R
C17 C 0.2845(4) -0.1895(3) 0.3175(3) 0.0261(7) Uani 1 1 d .
H17A H 0.3191 -0.259 0.3052 0.031 Uiso 1 1 calc R
H17B H 0.2586 -0.1736 0.3913 0.031 Uiso 1 1 calc R
C18 C 0.1321(4) -0.2149(2) 0.2206(3) 0.0218(6) Uani 1 1 d .
H18A H 0.0432 -0.2823 0.2207 0.026 Uiso 1 1 calc R
H18B H 0.1563 -0.2364 0.1465 0.026 Uiso 1 1 calc R
C19 C 0.0754(4) -0.1058(2) 0.2343(3) 0.0207(6) Uani 1 1 d .
H19A H -0.0191 -0.1237 0.1693 0.025 Uiso 1 1 calc R
H19B H 0.0416 -0.0885 0.305 0.025 Uiso 1 1 calc R
C20 C 0.3198(3) 0.2351(3) 0.2171(3) 0.0186(6) Uani 1 1 d .
C21 C 0.3317(3) 0.2149(2) 0.1101(2) 0.0179(6) Uani 1 1 d .
C22 C 0.4507(3) 0.2932(2) 0.0693(2) 0.0161(6) Uani 1 1 d .
C23 C 0.4264(3) 0.2704(3) -0.0492(2) 0.0203(6) Uani 1 1 d .
H23 H 0.336 0.2058 -0.1008 0.024 Uiso 1 1 calc R
C24 C 0.5329(4) 0.3413(3) -0.0925(2) 0.0206(6) Uani 1 1 d .
H24 H 0.5129 0.3238 -0.1724 0.025 Uiso 1 1 calc R
C25 C 0.6687(3) 0.4379(2) -0.0185(2) 0.0175(6) Uani 1 1 d .
C26 C 0.6937(3) 0.4618(2) 0.1007(2) 0.0196(6) Uani 1 1 d .
H26 H 0.7842 0.5265 0.152 0.024 Uiso 1 1 calc R
C27 C 0.5870(3) 0.3915(2) 0.1444(2) 0.0181(6) Uani 1 1 d .
H27 H 0.606 0.4097 0.2243 0.022 Uiso 1 1 calc R
C28 C 0.7877(4) 0.5142(3) -0.0653(3) 0.0257(7) Uani 1 1 d .
H28A H 0.8571 0.4721 -0.0933 0.039 Uiso 1 1 calc R
H28B H 0.855 0.5879 -0.0045 0.039 Uiso 1 1 calc R
H28C H 0.7265 0.531 -0.1278 0.039 Uiso 1 1 calc R
H20 H 0.387(4) 0.307(3) 0.271(3) 0.034(10) Uiso 1 1 d .
H21 H 0.251(4) 0.141(3) 0.050(2) 0.017(7) Uiso 1 1 d .

loop_
_atom_site_aniso_label
_atom_site_aniso_U_11
_atom_site_aniso_U_22
_atom_site_aniso_U_33
_atom_site_aniso_U_23
_atom_site_aniso_U_13
_atom_site_aniso_U_12
Fe1 0.0135(2) 0.0136(2) 0.0138(2) 0.00438(16) 0.00420(15) 0.00288(16)
Fe2 0.0148(2) 0.0155(2) 0.0149(2) 0.00540(16) 0.00498(15) 0.00531(16)
P1 0.0125(3) 0.0140(3) 0.0155(3) 0.0068(3) 0.0057(3) 0.0042(3)
O1 0.0206(11) 0.0223(11) 0.0294(12) 0.0143(9) 0.0104(9) 0.0010(9)
O2 0.0277(12) 0.0253(12) 0.0287(12) 0.0051(9) 0.0160(10) 0.0074(9)
O3 0.0340(12) 0.0171(11) 0.0307(12) 0.0086(9) 0.0144(10) 0.0039(9)
C1 0.0218(15) 0.0235(15) 0.0138(13) 0.0079(12) 0.0054(11) 0.0118(13)
C2 0.0159(14) 0.0138(14) 0.0237(15) 0.0055(12) 0.0055(12) 0.0020(11)
C3 0.0206(15) 0.0262(16) 0.0188(14) 0.0102(13) 0.0118(12) 0.0115(13)
C4 0.0251(16) 0.0289(17) 0.0137(14) 0.0014(12) 0.0069(12) -0.0001(13)
C5 0.0299(17) 0.0201(15) 0.0170(15) 0.0057(12) -0.0049(12) 0.0010(13)
C6 0.0140(14) 0.0249(16) 0.0221(15) -0.0011(13) -0.0004(12) 0.0030(12)
C7 0.0197(15) 0.0172(14) 0.0206(15) 0.0049(12) 0.0032(12) -0.0016(12)
C8 0.0221(15) 0.0170(14) 0.0211(15) -0.0015(12) 0.0042(12) 0.0067(12)
C9 0.0167(14) 0.0152(13) 0.0157(13) 0.0034(11) 0.0045(11) 0.0043(11)
C10 0.0186(14) 0.0146(14) 0.0137(13) 0.0016(11) 0.0013(11) 0.0008(11)
C11 0.0160(14) 0.0235(15) 0.0177(14) 0.0035(12) 0.0017(11) 0.0049(12)
C12 0.0247(16) 0.0269(16) 0.0145(14) 0.0066(12) 0.0054(12) 0.0111(13)
C13 0.0209(15) 0.0246(15) 0.0139(13) 0.0085(12) 0.0094(11) 0.0094(12)
C14 0.0162(14) 0.0157(14) 0.0176(14) 0.0059(11) 0.0077(11) 0.0062(11)
C15 0.0195(15) 0.0199(15) 0.0267(16) 0.0066(13) 0.0031(12) 0.0084(12)
C16 0.0240(16) 0.0269(17) 0.0339(18) 0.0109(14) 0.0028(13) 0.0136(14)
C17 0.0384(19) 0.0224(16) 0.0259(16) 0.0121(13) 0.0131(14) 0.0167(14)
C18 0.0261(16) 0.0167(14) 0.0258(16) 0.0085(12) 0.0141(13) 0.0064(12)
C19 0.0199(15) 0.0186(14) 0.0229(15) 0.0056(12) 0.0084(12) 0.0049(12)
C20 0.0176(14) 0.0180(15) 0.0211(15) 0.0077(12) 0.0066(12) 0.0055(12)
C21 0.0144(14) 0.0151(14) 0.0219(15) 0.0048(12) 0.0043(11) 0.0034(11)
C22 0.0153(13) 0.0174(14) 0.0226(15) 0.0107(12) 0.0108(11) 0.0087(11)
C23 0.0169(14) 0.0182(14) 0.0213(15) 0.0032(12) 0.0058(12) 0.0022(12)
C24 0.0256(16) 0.0232(15) 0.0177(14) 0.0087(12) 0.0099(12) 0.0113(13)
C25 0.0174(14) 0.0185(14) 0.0251(15) 0.0123(12) 0.0114(12) 0.0104(12)
C26 0.0140(14) 0.0177(14) 0.0235(15) 0.0065(12) 0.0032(11) 0.0017(11)
C27 0.0191(14) 0.0227(15) 0.0168(14) 0.0098(12) 0.0075(11) 0.0088(12)
C28 0.0259(16) 0.0266(16) 0.0322(17) 0.0186(14) 0.0140(13) 0.0081(13)

loop_
_atom_type_symbol
_atom_type_description
_atom_type_scat_dispersion_real
_atom_type_scat_dispersion_imag
_atom_type_scat_source
C C 0.0033 0.0016 'International Tables Vol C Tables 4.2.6.8 and 6.1.1.4'
H H 0 0 'International Tables Vol C Tables 4.2.6.8 and 6.1.1.4'
Fe Fe 0.3463 0.8444 'International Tables Vol C Tables 4.2.6.8 and 6.1.1.4'
O O 0.0106 0.006 'International Tables Vol C Tables 4.2.6.8 and 6.1.1.4'
P P 0.1023 0.0942 'International Tables Vol C Tables 4.2.6.8 and 6.1.1.4'

loop_
_geom_angle_atom_site_label_1
_geom_angle_atom_site_label_2
_geom_angle_atom_site_label_3
_geom_angle
C1 Fe1 C4 92.99(12)
C1 Fe1 C5 97.72(12)
C4 Fe1 C5 40.19(12)
C1 Fe1 C6 133.23(12)
C4 Fe1 C6 66.10(12)
C5 Fe1 C6 39.37(12)
C1 Fe1 C8 122.98(12)
C4 Fe1 C8 39.29(11)
C5 Fe1 C8 66.74(12)
C6 Fe1 C8 65.86(12)
C1 Fe1 C7 158.97(12)
C4 Fe1 C7 65.98(12)
C5 Fe1 C7 66.52(12)
C6 Fe1 C7 39.36(11)
C8 Fe1 C7 39.17(11)
C1 Fe1 P1 95.55(9)
C4 Fe1 P1 161.08(9)
C5 Fe1 P1 121.61(10)
C6 Fe1 P1 96.00(9)
C8 Fe1 P1 140.27(9)
C7 Fe1 P1 104.54(9)
C1 Fe1 Fe2 86.66(9)
C4 Fe1 Fe2 124.15(9)
C5 Fe1 Fe2 163.65(9)
C6 Fe1 Fe2 139.98(9)
C8 Fe1 Fe2 97.63(8)
C7 Fe1 Fe2 104.86(8)
P1 Fe1 Fe2 73.29(3)
C3 Fe2 C2 91.59(12)
C3 Fe2 C10 161.62(12)
C2 Fe2 C10 106.75(12)
C3 Fe2 C9 122.15(12)
C2 Fe2 C9 141.11(12)
C10 Fe2 C9 40.46(10)
C3 Fe2 C13 95.85(12)
C2 Fe2 C13 165.79(12)
C10 Fe2 C13 66.53(11)
C9 Fe2 C13 40.16(10)
C3 Fe2 C11 139.38(12)
C2 Fe2 C11 101.20(12)
C10 Fe2 C11 39.20(11)
C9 Fe2 C11 66.84(11)
C13 Fe2 C11 65.47(11)
C3 Fe2 C12 104.20(12)
C2 Fe2 C12 127.28(12)
C10 Fe2 C12 65.83(11)
C9 Fe2 C12 66.75(11)
C13 Fe2 C12 38.93(11)
C11 Fe2 C12 38.77(11)
C3 Fe2 Fe1 89.82(9)
C2 Fe2 Fe1 80.66(9)
C10 Fe2 Fe1 91.88(8)
C9 Fe2 Fe1 80.73(8)
C13 Fe2 Fe1 111.37(8)
C11 Fe2 Fe1 130.05(8)
C12 Fe2 Fe1 147.30(8)
C9 P1 C20 104.18(13)
C9 P1 C14 108.65(12)
C20 P1 C14 101.89(13)
C9 P1 Fe1 103.24(9)
C20 P1 Fe1 114.36(10)
C14 P1 Fe1 123.11(9)
O1 C1 Fe1 175.5(3)
O2 C2 Fe2 177.7(3)
O3 C3 Fe2 178.3(3)
C8 C4 C5 108.4(3)
C8 C4 Fe1 71.01(16)
C5 C4 Fe1 70.03(16)
C8 C4 H4 125.8
C5 C4 H4 125.8
Fe1 C4 H4 124.8
C6 C5 C4 106.6(3)
C6 C5 Fe1 70.67(16)
C4 C5 Fe1 69.78(16)
C6 C5 H5 126.7
C4 C5 H5 126.7
Fe1 C5 H5 124.5
C5 C6 C7 108.9(3)
C5 C6 Fe1 69.96(16)
C7 C6 Fe1 70.52(16)
C5 C6 H6 125.5
C7 C6 H6 125.5
Fe1 C6 H6 125.6
C8 C7 C6 107.9(3)
C8 C7 Fe1 70.38(16)
C6 C7 Fe1 70.12(16)
C8 C7 H7 126.1
C6 C7 H7 126.1
Fe1 C7 H7 125
C4 C8 C7 108.1(3)
C4 C8 Fe1 69.71(16)
C7 C8 Fe1 70.45(16)
C4 C8 H8 126
C7 C8 H8 126
Fe1 C8 H8 125.5
C13 C9 C10 105.6(2)
C13 C9 P1 123.4(2)
C10 C9 P1 121.7(2)
C13 C9 Fe2 70.25(15)
C10 C9 Fe2 69.72(16)
P1 C9 Fe2 97.31(12)
C11 C10 C9 108.9(2)
C11 C10 Fe2 72.40(16)
C9 C10 Fe2 69.82(15)
C11 C10 H10 125.5
C9 C10 H10 125.5
Fe2 C10 H10 123.8
C10 C11 C12 108.0(3)
C10 C11 Fe2 68.40(15)
C12 C11 Fe2 70.63(16)
C10 C11 H11 126
C12 C11 H11 126
Fe2 C11 H11 126.6
C13 C12 C11 108.0(3)
C13 C12 Fe2 68.90(15)
C11 C12 Fe2 70.61(16)
C13 C12 H12 126
C11 C12 H12 126
Fe2 C12 H12 126
C12 C13 C9 109.5(2)
C12 C13 Fe2 72.17(16)
C9 C13 Fe2 69.59(15)
C12 C13 H13 125.3
C9 C13 H13 125.3
Fe2 C13 H13 124.5
C19 C14 C15 111.0(2)
C19 C14 P1 113.89(19)
C15 C14 P1 108.68(18)
C19 C14 H14 107.7
C15 C14 H14 107.7
P1 C14 H14 107.7
C16 C15 C14 111.7(2)
C16 C15 H15A 109.3
C14 C15 H15A 109.3
C16 C15 H15B 109.3
C14 C15 H15B 109.3
H15A C15 H15B 107.9
C17 C16 C15 110.8(3)
C17 C16 H16A 109.5
C15 C16 H16A 109.5
C17 C16 H16B 109.5
C15 C16 H16B 109.5
H16A C16 H16B 108.1
C18 C17 C16 110.3(2)
C18 C17 H17A 109.6
C16 C17 H17A 109.6
C18 C17 H17B 109.6
C16 C17 H17B 109.6
H17A C17 H17B 108.1
C17 C18 C19 111.6(2)
C17 C18 H18A 109.3
C19 C18 H18A 109.3
C17 C18 H18B 109.3
C19 C18 H18B 109.3
H18A C18 H18B 108
C14 C19 C18 110.6(2)
C14 C19 H19A 109.5
C18 C19 H19A 109.5
C14 C19 H19B 109.5
C18 C19 H19B 109.5
H19A C19 H19B 108.1
C21 C20 P1 125.4(2)
C21 C20 H20 118(2)
P1 C20 H20 116(2)
C20 C21 C22 126.7(3)
C20 C21 H21 117.4(16)
C22 C21 H21 115.8(16)
C23 C22 C27 117.7(2)
C23 C22 C21 119.1(2)
C27 C22 C21 123.2(2)
C24 C23 C22 121.7(3)
C24 C23 H23 119.2
C22 C23 H23 119.2
C23 C24 C25 120.8(3)
C23 C24 H24 119.6
C25 C24 H24 119.6
C24 C25 C26 117.9(3)
C24 C25 C28 121.1(3)
C26 C25 C28 121.0(3)
C27 C26 C25 121.5(3)
C27 C26 H26 119.3
C25 C26 H26 119.3
C26 C27 C22 120.4(3)
C26 C27 H27 119.8
C22 C27 H27 119.8
C25 C28 H28A 109.5
C25 C28 H28B 109.5
H28A C28 H28B 109.5
C25 C28 H28C 109.5
H28A C28 H28C 109.5
H28B C28 H28C 109.5

loop_
_geom_bond_atom_site_label_1
_geom_bond_atom_site_label_2
_geom_bond_distance
Fe1 C1 1.746(3)
Fe1 C4 2.086(3)
Fe1 C5 2.089(3)
Fe1 C6 2.098(3)
Fe1 C8 2.103(3)
Fe1 C7 2.104(3)
Fe1 P1 2.1637(9)
Fe1 Fe2 2.6930(7)
Fe2 C3 1.756(3)
Fe2 C2 1.756(3)
Fe2 C10 2.079(3)
Fe2 C9 2.080(3)
Fe2 C13 2.089(3)
Fe2 C11 2.131(3)
Fe2 C12 2.132(3)
P1 C9 1.815(3)
P1 C20 1.820(3)
P1 C14 1.854(3)
O1 C1 1.157(3)
O2 C2 1.148(3)
O3 C3 1.150(3)
C4 C8 1.408(4)
C4 C5 1.434(4)
C4 H4 0.93
C5 C6 1.411(4)
C5 H5 0.93
C6 C7 1.415(4)
C6 H6 0.93
C7 C8 1.410(4)
C7 H7 0.93
C8 H8 0.93
C9 C13 1.432(4)
C9 C10 1.438(4)
C10 C11 1.413(4)
C10 H10 0.93
C11 C12 1.415(4)
C11 H11 0.93
C12 C13 1.407(4)
C12 H12 0.93
C13 H13 0.93
C14 C19 1.525(4)
C14 C15 1.532(4)
C14 H14 0.98
C15 C16 1.528(4)
C15 H15A 0.97
C15 H15B 0.97
C16 C17 1.524(4)
C16 H16A 0.97
C16 H16B 0.97
C17 C18 1.515(4)
C17 H17A 0.97
C17 H17B 0.97
C18 C19 1.537(4)
C18 H18A 0.97
C18 H18B 0.97
C19 H19A 0.97
C19 H19B 0.97
C20 C21 1.317(4)
C20 H20 0.91(3)
C21 C22 1.475(4)
C21 H21 0.99(3)
C22 C23 1.387(4)
C22 C27 1.398(4)
C23 C24 1.381(4)
C23 H23 0.93
C24 C25 1.383(4)
C24 H24 0.93
C25 C26 1.394(4)
C25 C28 1.510(4)
C26 C27 1.382(4)
C26 H26 0.93
C27 H27 0.93
C28 H28A 0.96
C28 H28B 0.96
C28 H28C 0.96
